data_1100405
loop_
_publ_author_name
'Nikonov, Georgii I.'
'Lorberth, Jorg'
'Harms, Klaus'
'Lemenovskii, Dmitry A.'

_publ_section_title
;
 The First Arsenido-Substituted Niobocene Derivative
;
_journal_coden_ASTM INOCAJ
_journal_issue 9
_journal_name_full 'Inorganic Chemistry'
_journal_page_first 2461
_journal_page_last 2463
_journal_paper_doi 10.1021/ic00113a030
_journal_volume 34
_journal_year 1995
_chemical_formula_sum 'C14 H22 As Nb'
_space_group_IT_number 14
_symmetry_cell_setting monoclinic
_symmetry_space_group_name_Hall '-P 2yn'
_symmetry_space_group_name_H-M 'P 1 21/n 1'
_cell_angle_alpha 90
_cell_angle_beta 108.45(3)
_cell_angle_gamma 90
_cell_formula_units_Z 4
_cell_length_a 8.087(2)
_cell_length_b 15.071(3)
_cell_length_c 12.261(2)
_cod_original_sg_symbol_H-M 'P 21/n'
_cod_original_formula_sum 'C14 H22 As1 Nb1'
_cod_database_code 1100405

loop_
_symmetry_equiv_pos_site_id
_symmetry_equiv_pos_as_xyz
1 x,y,z
2 1/2-x,1/2+y,1/2-z
3 -x,-y,-z
4 -1/2+x,-1/2-y,-1/2+z

loop_
_atom_site_label
_atom_site_type_symbol
_atom_site_fract_x
_atom_site_fract_y
_atom_site_fract_z
Nb1 Nb 0.1715(1) 0.2348(1) 0.1960(1)
As1 As 0.0302(1) 0.3958(1) 0.2141(1)
C1 C 0.4718(9) 0.2611(7) 0.2999(7)
C2 C 0.4194(9) 0.3276(5) 0.2138(9)
C3 C 0.3813(10) 0.2875(6) 0.1103(8)
C4 C 0.4054(9) 0.1975(6) 0.1262(8)
C5 C 0.4630(9) 0.1794(5) 0.2402(8)
C6 C 0.0011(9) 0.1458(5) 0.2830(7)
C7 C 0.1089(10) 0.0894(4) 0.2435(7)
C8 C 0.0566(11) 0.0949(5) 0.1200(8)
C9 C -0.0842(9) 0.1554(5) 0.0856(7)
C10 C -0.1164(8) 0.1877(4) 0.1861(7)
C11 C -0.1943(9) 0.4039(4) 0.0856(7)
C12 C -0.2424(10) 0.4994(5) 0.0448(7)
C13 C -0.0697(10) 0.3844(5) 0.3416(7)
C14 C -0.1729(10) 0.4643(5) 0.3577(7)
H1 H 0.53200 0.29000 0.36700
H2 H 0.43600 0.38100 0.24200
H3 H 0.35400 0.31800 0.03800
H4 H 0.37100 0.14900 0.06000
H5 H 0.49800 0.12100 0.30600
H6 H 0.01200 0.16400 0.36200
H7 H 0.21200 0.04600 0.28700
H8 H 0.11200 0.04700 0.10700
H9 H -0.15500 0.16000 0.00200
H10 H -0.22600 0.22400 0.18100
H11 H -0.28300 0.37300 0.11200
H12 H -0.16300 0.38100 0.00200
H13 H -0.23900 0.54200 0.10700
H14 H -0.12800 0.48900 0.03000
H15 H -0.32300 0.49900 -0.00300
H16 H -0.15600 0.32200 0.33200
H17 H 0.06600 0.39300 0.41100
H18 H -0.08100 0.52100 0.37600
H19 H -0.23000 0.46600 0.42900
H20 H -0.29800 0.47100 0.28000
H21 H 0.07500 0.31200 0.08800
H22 H 0.19900 0.27700 0.33300

loop_
_atom_type_symbol
_atom_type_radius_bond
C 0.68
H 0.23
As 1.21
Nb 1.48
